data_7251343
loop_
_publ_author_name
'Charkin, D. O.'
'Kireev, V. E.'
'Banaru, A. M.'
'Kompanchenko, A. A.'
'Tananaev, I. G.'
'Aksenov, S. M.'

_publ_section_title
;
 When sulfate, selenate, and fluoroberyllate are not isostructural
 analogs: the case of Cd[BeF4]&#x00B7;4H2O and (C2H8N2)[Cd(H2O)6][BeF4]2
;
_journal_issue 42
_journal_name_full CrystEngComm
_journal_page_first 6926
_journal_page_last 6933
_journal_paper_doi 10.1039/D5CE00696A
_journal_volume 27
_journal_year 2025
_chemical_formula_sum 'Be Cd F4 H8 O4'
_chemical_formula_weight 269.5
_space_group_IT_number 15
_space_group_name_Hall '-C 2yc'
_space_group_name_H-M_alt 'C 1 2/c 1'
_symmetry_cell_setting monoclinic
_symmetry_Int_Tables_number 15
_symmetry_space_group_name_Hall '-C 2yc'
_symmetry_space_group_name_H-M 'C 1 2/c 1'
_audit_update_record
;
2025-07-11 deposited with the CCDC.	2025-09-03 downloaded from the CCDC.
;
_cell_angle_alpha 90
_cell_angle_beta 105.248(2)
_cell_angle_gamma 90
_cell_formula_units_Z 4
_cell_length_a 9.4891(3)
_cell_length_b 6.3751(2)
_cell_length_c 10.7541(3)
_cell_measurement_reflns_used 3073
_cell_measurement_temperature 293
_cell_measurement_theta_max 31.19
_cell_measurement_theta_min 3.91
_cell_volume 627.66(3)
_computing_cell_refinement 'CrysAlisPro 1.171.41.123a (Rigaku OD, 2022)'
_computing_data_collection 'CrysAlisPro 1.171.41.123a (Rigaku OD, 2022)'
_computing_data_reduction 'CrysAlisPro 1.171.41.123a (Rigaku OD, 2022)'
_diffrn_ambient_temperature 293
_diffrn_detector 'Hybrid Pixel Array Detector'
_diffrn_detector_area_resol_mean 10.0000
_diffrn_measured_fraction_theta_full 0.98
_diffrn_measured_fraction_theta_max 0.88
_diffrn_measurement_device 'four-circle diffractometer'
_diffrn_measurement_device_type 'XtaLAB Synergy, Dualflex, HyPix'
_diffrn_measurement_method '\w scans'
_diffrn_radiation_monochromator mirror
_diffrn_radiation_probe x-ray
_diffrn_radiation_source 'X-ray tube'
_diffrn_radiation_type 'Mo K\a'
_diffrn_radiation_wavelength 0.71073
_diffrn_reflns_av_R_equivalents 0.0441
_diffrn_reflns_av_unetI/netI 0.0307
_diffrn_reflns_limit_h_max 12
_diffrn_reflns_limit_h_min -13
_diffrn_reflns_limit_k_max 9
_diffrn_reflns_limit_k_min -8
_diffrn_reflns_limit_l_max 14
_diffrn_reflns_limit_l_min -14
_diffrn_reflns_number 4462
_diffrn_reflns_theta_full 29.09
_diffrn_reflns_theta_max 30.99
_diffrn_reflns_theta_min 3.89
_diffrn_source 'micro-focus sealed X-ray tube'
_exptl_absorpt_coefficient_mu 3.521
_exptl_absorpt_correction_T_max 1
_exptl_absorpt_correction_T_min 0.699
_exptl_absorpt_correction_type multi-scan
_exptl_absorpt_process_details
;
CrysAlisPro 1.171.41.123a (Rigaku Oxford Diffraction, 2022)
Empirical absorption correction using spherical harmonics,
implemented in SCALE3 ABSPACK scaling algorithm.
;
_exptl_crystal_density_diffrn 2.8517
_exptl_crystal_description 'Crystal of unknown shape'
_exptl_crystal_F_000 512
_refine_diff_density_max 0.32
_refine_diff_density_min -0.47
_refine_ls_extinction_method none
_refine_ls_goodness_of_fit_gt 1.10
_refine_ls_goodness_of_fit_ref 1.08
_refine_ls_hydrogen_treatment refall
_refine_ls_number_constraints 0
_refine_ls_number_parameters 63
_refine_ls_number_reflns 814
_refine_ls_number_restraints 4
_refine_ls_R_factor_all 0.0238
_refine_ls_R_factor_gt 0.0216
_refine_ls_shift/su_max 0.0347
_refine_ls_shift/su_mean 0.0029
_refine_ls_structure_factor_coef F
_refine_ls_weighting_details w=1/(\s^2^(F)+0.0001F^2^)
_refine_ls_weighting_scheme sigma
_refine_ls_wR_factor_gt 0.0225
_refine_ls_wR_factor_ref 0.0231
_reflns_number_gt 753
_reflns_number_total 814
_reflns_threshold_expression I>3\s(I)
_cod_data_source_file d5ce00696a2.cif
_cod_data_source_block I
_cod_depositor_comments
;
The following automatic conversions were performed:

data item '_diffrn_radiation_probe' value 'X-ray' was changed to
'x-ray' in accordance with the
/home/data/users/saulius/crontab/automatic-downloads/current/RSC/lib/dictionaries/cif_core.dic
dictionary named 'cif_core.dic' version 2.4.2 last updated on
2011-04-26.

Automatic conversion script
Id: cif_fix_values 8170 2020-07-09 18:12:32Z antanas 
;
_cod_original_formula_sum 'Be1 Cd1 F4 H8 O4'
_cod_database_code 7251343

loop_
_space_group_symop_id
_space_group_symop_operation_xyz
1 x,y,z
2 -x,y,-z+1/2
3 -x,-y,-z
4 x,-y,z+1/2
5 x+1/2,y+1/2,z
6 -x+1/2,y+1/2,-z+1/2
7 -x+1/2,-y+1/2,-z
8 x+1/2,-y+1/2,z+1/2

loop_
_atom_site_label
_atom_site_type_symbol
_atom_site_fract_x
_atom_site_fract_y
_atom_site_fract_z
_atom_site_adp_type
_atom_site_U_iso_or_equiv
_atom_site_site_symmetry_multiplicity
_atom_site_occupancy
_atom_site_calc_flag
_atom_site_refinement_flags
_atom_site_disorder_assembly
_atom_site_disorder_group
Cd1 Cd 0.5 1.33280(3) 0.25 Uani 0.01595(9) 4 1 d . . .
F1 F 0.62359(15) 0.9951(2) 0.32070(13) Uani 0.0245(4) 8 1 d . . .
F2 F 0.45355(18) 0.6988(2) 0.34651(16) Uani 0.0277(5) 8 1 d . . .
O1 O 0.71094(19) 1.4090(3) 0.39350(17) Uani 0.0216(5) 8 1 d . . .
O2 O 0.37578(19) 1.2784(3) 0.40643(17) Uani 0.0194(5) 8 1 d . . .
Be1 Be 0.5 0.8479(6) 0.25 Uani 0.0170(12) 4 1 d . . .
H1 H 0.452(6) 1.201(11) 0.441(6) Uiso 0.14(3) 8 1 d . . .
H2 H 0.765(3) 1.517(3) 0.387(3) Uiso 0.034(9) 8 1 d . . .
H3 H 0.301(2) 1.361(4) 0.393(3) Uiso 0.020(8) 8 1 d . . .
H4 H 0.781(5) 1.352(7) 0.453(4) Uiso 0.09(2) 8 1 d . . .

loop_
_atom_site_aniso_label
_atom_site_aniso_type_symbol
_atom_site_aniso_U_11
_atom_site_aniso_U_22
_atom_site_aniso_U_33
_atom_site_aniso_U_12
_atom_site_aniso_U_13
_atom_site_aniso_U_23
Cd1 Cd 0.01567(14) 0.01723(15) 0.01479(15) 0 0.00370(9) 0
F1 F 0.0215(7) 0.0202(7) 0.0285(8) -0.0054(6) 0.0009(6) -0.0036(6)
F2 F 0.0285(8) 0.0244(8) 0.0294(8) -0.0035(6) 0.0064(6) 0.0099(6)
O1 O 0.0217(8) 0.0192(9) 0.0215(9) -0.0028(7) 0.0014(6) 0.0007(7)
O2 O 0.0200(8) 0.0199(9) 0.0191(8) -0.0004(7) 0.0068(7) -0.0006(6)
Be1 Be 0.0160(18) 0.0143(19) 0.020(2) 0 0.0041(15) 0

loop_
_atom_type_symbol
_atom_type_scat_dispersion_real
_atom_type_scat_dispersion_imag
_atom_type_scat_source
Be 0.0005 0.0002 'International Tables Vol C tables 4.2.6.8 and 6.1.1.1'
Cd -0.8075 1.2024 'International Tables Vol C tables 4.2.6.8 and 6.1.1.1'
F 0.0171 0.0103 'International Tables Vol C tables 4.2.6.8 and 6.1.1.1'
H 0.0000 0.0000 'International Tables Vol C tables 4.2.6.8 and 6.1.1.1'
O 0.0106 0.0060 'International Tables Vol C tables 4.2.6.8 and 6.1.1.1'

loop_
_exptl_crystal_face_index_h
_exptl_crystal_face_index_k
_exptl_crystal_face_index_l
_exptl_crystal_face_perp_dist
? ? ? ?

loop_
_geom_angle_atom_site_label_1
_geom_angle_atom_site_label_2
_geom_angle_atom_site_label_3
_geom_angle_site_symmetry_1
_geom_angle_site_symmetry_2
_geom_angle_site_symmetry_3
_geom_angle
_geom_angle_publ_flag
O1 Cd1 O1 . . 2_655 154.90(7) ?
O1 Cd1 O2 . . . 93.74(7) ?
O1 Cd1 O2 . . 2_655 89.98(7) ?
O1 Cd1 O2 2_655 . . 89.98(7) ?
O1 Cd1 O2 2_655 . 2_655 93.74(7) ?
O2 Cd1 O2 . . 2_655 162.80(7) ?
Cd1 O1 H2 . . . 123.7(18) ?
Cd1 O1 H4 . . . 142(3) ?
H2 O1 H4 . . . 92(3) ?
Cd1 O2 H1 . . . 83(4) ?
Cd1 O2 H3 . . . 110(2) ?
H1 O2 H3 . . . 165(5) ?
F1 Be1 F1 . . 2_655 104.8(2) ?
F1 Be1 F2 . . . 110.87(8) ?
F1 Be1 F2 . . 2_655 112.97(8) ?
F1 Be1 F2 2_655 . . 112.97(8) ?
F1 Be1 F2 2_655 . 2_655 110.87(8) ?
F2 Be1 F2 . . 2_655 104.6(2) ?

loop_
_geom_bond_atom_site_label_1
_geom_bond_atom_site_label_2
_geom_bond_site_symmetry_1
_geom_bond_site_symmetry_2
_geom_bond_distance
_geom_bond_publ_flag
Cd1 O1 . . 2.2356(17) ?
Cd1 O1 . 2_655 2.2356(17) ?
Cd1 O2 . . 2.320(2) ?
Cd1 O2 . 2_655 2.320(2) ?
F1 Be1 . . 1.538(3) ?
F2 Be1 . . 1.554(3) ?
O1 H2 . . 0.87(2) ?
O1 H4 . . 0.87(4) ?
O2 H1 . . 0.88(6) ?
O2 H3 . . 0.86(2) ?

loop_
_geom_hbond_atom_site_label_D
_geom_hbond_atom_site_label_H
_geom_hbond_atom_site_label_A
_geom_hbond_site_symmetry_D
_geom_hbond_site_symmetry_H
_geom_hbond_site_symmetry_A
_geom_hbond_distance_DH
_geom_hbond_distance_HA
_geom_hbond_distance_DA
_geom_hbond_angle_DHA
_geom_hbond_publ_flag
O1 H2 O2 . . 5_555 0.87(2) 1.95(2) 2.811(3) 168(3) ?
O2 H3 F1 . . 5_455 0.86(2) 1.87(2) 2.706(2) 164(3) ?
O1 H4 O1 . . 7_676 0.87(4) 2.33(4) 3.002(3) 134(4) ?

loop_
_geom_torsion_atom_site_label_1
_geom_torsion_atom_site_label_2
_geom_torsion_atom_site_label_3
_geom_torsion_atom_site_label_4
_geom_torsion_site_symmetry_1
_geom_torsion_site_symmetry_2
_geom_torsion_site_symmetry_3
_geom_torsion_site_symmetry_4
_geom_torsion
_geom_torsion_publ_flag
? ? ? ? ? ? ? ? ? ?

loop_
_restr_angle_atom_site_label_1
_restr_angle_site_symmetry_1
_restr_angle_atom_site_label_2
_restr_angle_site_symmetry_2
_restr_angle_atom_site_label_3
_restr_angle_site_symmetry_3
_restr_angle_target
_restr_angle_target_weight_param
? ? ? ? ? ? ? ?

loop_
_restr_distance_atom_site_label_1
_restr_distance_site_symmetry_1
_restr_distance_atom_site_label_2
_restr_distance_site_symmetry_2
_restr_distance_target
_restr_distance_target_weight_param
O1 . H2 . 0.87 0.001
O1 . H4 . 0.87 0.001
O2 . H3 . 0.87 0.001
O2 . H1 . 0.87 0.001

loop_
_restr_equal_angle_atom_site_label_1
_restr_equal_angle_site_symmetry_1
_restr_equal_angle_atom_site_label_2
_restr_equal_angle_site_symmetry_2
_restr_equal_angle_atom_site_label_3
_restr_equal_angle_site_symmetry_3
_restr_equal_angle_class_class_id
_restr_equal_angle_class_target_weight_param
? ? ? ? ? ? ? ?

loop_
_restr_equal_distance_atom_site_label_1
_restr_equal_distance_site_symmetry_1
_restr_equal_distance_atom_site_label_2
_restr_equal_distance_site_symmetry_2
_restr_equal_distance_class_class_id
_restr_equal_distance_class_target_weight_param
? ? ? ? ? ?

loop_
_restr_equal_torsion_atom_site_label_1
_restr_equal_torsion_site_symmetry_1
_restr_equal_torsion_atom_site_label_2
_restr_equal_torsion_site_symmetry_2
_restr_equal_torsion_atom_site_label_3
_restr_equal_torsion_site_symmetry_3
_restr_equal_torsion_atom_site_label_4
_restr_equal_torsion_site_symmetry_4
_restr_equal_torsion_class_class_id
_restr_equal_torsion_class_target_weight_param
? ? ? ? ? ? ? ? ? ?

loop_
_restr_torsion_atom_site_label_1
_restr_torsion_site_symmetry_1
_restr_torsion_atom_site_label_2
_restr_torsion_site_symmetry_2
_restr_torsion_atom_site_label_3
_restr_torsion_site_symmetry_3
_restr_torsion_atom_site_label_4
_restr_torsion_site_symmetry_4
_restr_torsion_angle_target
_restr_torsion_weight_param
? ? ? ? ? ? ? ? ? ?

loop_
_twin_individual_id
_twin_individual_mass_fraction_refined
_twin_individual_twin_matrix_11
_twin_individual_twin_matrix_12
_twin_individual_twin_matrix_13
_twin_individual_twin_matrix_21
_twin_individual_twin_matrix_22
_twin_individual_twin_matrix_23
_twin_individual_twin_matrix_31
_twin_individual_twin_matrix_32
_twin_individual_twin_matrix_33
? ? ? ? ? ? ? ? ? ? ?

loop_
_jana_atom_site_adp_c_label
_jana_atom_site_adp_c_type_symbol
_jana_atom_site_adp_c_111
_jana_atom_site_adp_c_112
_jana_atom_site_adp_c_113
_jana_atom_site_adp_c_122
_jana_atom_site_adp_c_123
_jana_atom_site_adp_c_133
_jana_atom_site_adp_c_222
_jana_atom_site_adp_c_223
_jana_atom_site_adp_c_233
_jana_atom_site_adp_c_333
? ? ? ? ? ? ? ? ? ? ? ?

loop_
_jana_atom_site_adp_d_label
_jana_atom_site_adp_d_type_symbol
_jana_atom_site_adp_d_1111
_jana_atom_site_adp_d_1112
_jana_atom_site_adp_d_1113
_jana_atom_site_adp_d_1122
_jana_atom_site_adp_d_1123
_jana_atom_site_adp_d_1133
_jana_atom_site_adp_d_1222
_jana_atom_site_adp_d_1223
_jana_atom_site_adp_d_1233
_jana_atom_site_adp_d_1333
_jana_atom_site_adp_d_2222
_jana_atom_site_adp_d_2223
_jana_atom_site_adp_d_2233
_jana_atom_site_adp_d_2333
_jana_atom_site_adp_d_3333
? ? ? ? ? ? ? ? ? ? ? ? ? ? ? ? ?

loop_
_jana_atom_site_adp_e_label
_jana_atom_site_adp_e_type_symbol
_jana_atom_site_adp_e_11111
_jana_atom_site_adp_e_11112
_jana_atom_site_adp_e_11113
_jana_atom_site_adp_e_11122
_jana_atom_site_adp_e_11123
_jana_atom_site_adp_e_11133
_jana_atom_site_adp_e_11222
_jana_atom_site_adp_e_11223
_jana_atom_site_adp_e_11233
_jana_atom_site_adp_e_11333
_jana_atom_site_adp_e_12222
_jana_atom_site_adp_e_12223
_jana_atom_site_adp_e_12233
_jana_atom_site_adp_e_12333
_jana_atom_site_adp_e_13333
_jana_atom_site_adp_e_22222
_jana_atom_site_adp_e_22223
_jana_atom_site_adp_e_22233
_jana_atom_site_adp_e_22333
_jana_atom_site_adp_e_23333
_jana_atom_site_adp_e_33333
? ? ? ? ? ? ? ? ? ? ? ? ? ? ? ? ? ? ? ? ? ? ?

loop_
_jana_atom_site_adp_f_label
_jana_atom_site_adp_f_type_symbol
_jana_atom_site_adp_f_111111
_jana_atom_site_adp_f_111112
_jana_atom_site_adp_f_111113
_jana_atom_site_adp_f_111122
_jana_atom_site_adp_f_111123
_jana_atom_site_adp_f_111133
_jana_atom_site_adp_f_111222
_jana_atom_site_adp_f_111223
_jana_atom_site_adp_f_111233
_jana_atom_site_adp_f_111333
_jana_atom_site_adp_f_112222
_jana_atom_site_adp_f_112223
_jana_atom_site_adp_f_112233
_jana_atom_site_adp_f_112333
_jana_atom_site_adp_f_113333
_jana_atom_site_adp_f_122222
_jana_atom_site_adp_f_122223
_jana_atom_site_adp_f_122233
_jana_atom_site_adp_f_122333
_jana_atom_site_adp_f_123333
_jana_atom_site_adp_f_133333
_jana_atom_site_adp_f_222222
_jana_atom_site_adp_f_222223
_jana_atom_site_adp_f_222233
_jana_atom_site_adp_f_222333
_jana_atom_site_adp_f_223333
_jana_atom_site_adp_f_233333
_jana_atom_site_adp_f_333333
? ? ? ? ? ? ? ? ? ? ? ? ? ? ? ? ? ? ? ? ? ? ? ? ? ? ? ? ? ?
